data_7200271
loop_
_publ_author_name
'Li, Suyue'
'Li, Ming'
'Qin, Jingui'
'Tong, Mingliang'
'Chen, Xiaoming'
'Liu, Tao'
'Fu, Yang'
'Wu, Shuixing'
'Su, Zhongmin'

_publ_section_title
;
 Synthesis, crystal structures and nonlinear optical properties of three
 TCF-based chromophores
;
_journal_coden_ASTM CRECF4
_journal_issue 4
_journal_name_full CrystEngComm
_journal_page_first 589
_journal_page_last 596
_journal_paper_doi 10.1039/b811833g
_journal_volume 11
_journal_year 2009
_chemical_formula_sum 'C30 H28 N4 O2'
_chemical_formula_weight 476.56
_space_group_IT_number 2
_symmetry_cell_setting triclinic
_symmetry_space_group_name_Hall '-P 1'
_symmetry_space_group_name_H-M 'P -1'
_atom_sites_solution_hydrogens geom
_atom_sites_solution_primary direct
_atom_sites_solution_secondary difmap
_audit_creation_method SHELXL-97
_cell_angle_alpha 67.973(2)
_cell_angle_beta 88.486(2)
_cell_angle_gamma 83.183(2)
_cell_formula_units_Z 2
_cell_length_a 8.0729(7)
_cell_length_b 12.3815(11)
_cell_length_c 14.1342(13)
_cell_measurement_temperature 292(2)
_cell_volume 1300.1(2)
_computing_cell_refinement 'Bruker SMART'
_computing_data_collection 'Bruker SMART'
_computing_data_reduction 'Bruker SAINT'
_computing_molecular_graphics 'Bruker SHELXTL'
_computing_publication_material 'Bruker SHELXTL'
_computing_structure_refinement 'SHELXL-97 (Sheldrick, 1997)'
_computing_structure_solution 'SHELXS-97 (Sheldrick, 1990)'
_diffrn_ambient_temperature 292(2)
_diffrn_measured_fraction_theta_full 0.990
_diffrn_measured_fraction_theta_max 0.990
_diffrn_measurement_device_type 'CCD area detector'
_diffrn_measurement_method 'phi and omega scans'
_diffrn_radiation_monochromator graphite
_diffrn_radiation_source 'fine-focus sealed tube'
_diffrn_radiation_type MoK\a
_diffrn_radiation_wavelength 0.71073
_diffrn_reflns_av_R_equivalents 0.0353
_diffrn_reflns_av_sigmaI/netI 0.0592
_diffrn_reflns_limit_h_max 9
_diffrn_reflns_limit_h_min -9
_diffrn_reflns_limit_k_max 14
_diffrn_reflns_limit_k_min -14
_diffrn_reflns_limit_l_max 16
_diffrn_reflns_limit_l_min -16
_diffrn_reflns_number 8911
_diffrn_reflns_theta_full 25.00
_diffrn_reflns_theta_max 25.00
_diffrn_reflns_theta_min 1.55
_exptl_absorpt_coefficient_mu 0.078
_exptl_absorpt_correction_T_max 0.9923
_exptl_absorpt_correction_T_min 0.9770
_exptl_absorpt_correction_type multi-scan
_exptl_absorpt_process_details SADABS
_exptl_crystal_colour black
_exptl_crystal_density_diffrn 1.217
_exptl_crystal_density_method 'not measured'
_exptl_crystal_description block
_exptl_crystal_F_000 504
_exptl_crystal_size_max 0.30
_exptl_crystal_size_mid 0.20
_exptl_crystal_size_min 0.10
_refine_diff_density_max 0.459
_refine_diff_density_min -0.218
_refine_diff_density_rms 0.043
_refine_ls_extinction_method none
_refine_ls_goodness_of_fit_ref 1.023
_refine_ls_hydrogen_treatment constr
_refine_ls_matrix_type full
_refine_ls_number_parameters 338
_refine_ls_number_reflns 4538
_refine_ls_number_restraints 2
_refine_ls_restrained_S_all 1.033
_refine_ls_R_factor_all 0.1115
_refine_ls_R_factor_gt 0.0651
_refine_ls_shift/su_max 0.000
_refine_ls_shift/su_mean 0.000
_refine_ls_structure_factor_coef Fsqd
_refine_ls_weighting_details 'calc w=1/[\s^2^(Fo^2^)+(0.1038P)^2^+0.0640P] where P=(Fo^2^+2Fc^2^)/3'
_refine_ls_weighting_scheme calc
_refine_ls_wR_factor_gt 0.1680
_refine_ls_wR_factor_ref 0.2009
_reflns_number_gt 2710
_reflns_number_total 4538
_reflns_threshold_expression >2sigma(I)
_cod_data_source_file B811833G.txt
_cod_data_source_block 2
_cod_depositor_comments
;
The following automatic conversions were performed:
'_symmetry_cell_setting' value 'Triclinic' changed to 'triclinic'
according to '/home/saulius/struct/CIF-dictionaries/cif_core.dic'
dictionary named 'cif_core.dic' version 2.4.1 from 2010-06-29.

Automatic conversion script
Id: cif_fix_enum 1527 2010-12-29 10:47:43Z saulius 

 Replaced the incorrect bibliographical reference to the original
 publication with a proper one.

 Antanas Vaitkus,
 2019-09-18
;
_cod_original_sg_symbol_H-M P-1
_cod_database_code 7200271

loop_
_symmetry_equiv_pos_as_xyz
'x, y, z'
'-x, -y, -z'

loop_
_atom_site_label
_atom_site_type_symbol
_atom_site_fract_x
_atom_site_fract_y
_atom_site_fract_z
_atom_site_U_iso_or_equiv
_atom_site_adp_type
_atom_site_occupancy
_atom_site_symmetry_multiplicity
_atom_site_calc_flag
_atom_site_refinement_flags
_atom_site_disorder_assembly
_atom_site_disorder_group
C1 C 1.0607(4) 0.6996(3) 0.0442(2) 0.0610(9) Uani 1 1 d . . .
C2 C 0.9323(3) 0.6397(2) 0.0244(2) 0.0489(7) Uani 1 1 d . . .
C3 C 0.9012(3) 0.6597(2) -0.0791(3) 0.0540(8) Uani 1 1 d . . .
C4 C 0.8400(3) 0.5713(2) 0.1009(2) 0.0430(6) Uani 1 1 d . . .
C5 C 0.9735(4) 0.5647(3) 0.2643(2) 0.0678(9) Uani 1 1 d . . .
C6 C 0.8493(3) 0.5386(2) 0.2088(2) 0.0477(7) Uani 1 1 d . . .
C7 C 0.7205(3) 0.4751(2) 0.2536(2) 0.0449(7) Uani 1 1 d . . .
C8 C 0.6233(3) 0.4616(2) 0.16914(19) 0.0452(7) Uani 1 1 d . . .
C9 C 0.4470(3) 0.5239(3) 0.1520(2) 0.0611(8) Uani 1 1 d . . .
H9A H 0.4485 0.6031 0.1473 0.092 Uiso 1 1 calc R . .
H9B H 0.3792 0.4836 0.2080 0.092 Uiso 1 1 calc R . .
H9C H 0.4017 0.5244 0.0897 0.092 Uiso 1 1 calc R . .
C10 C 0.6337(4) 0.3358(3) 0.1771(2) 0.0661(9) Uani 1 1 d . . .
H10A H 0.5877 0.3336 0.1160 0.099 Uiso 1 1 calc R . .
H10B H 0.5717 0.2919 0.2348 0.099 Uiso 1 1 calc R . .
H10C H 0.7483 0.3020 0.1855 0.099 Uiso 1 1 calc R . .
C11 C 0.6872(4) 0.4308(3) 0.3594(2) 0.0533(8) Uani 1 1 d . . .
H11 H 0.7668 0.4363 0.4032 0.064 Uiso 1 1 calc R . .
C12 C 0.5502(4) 0.3812(3) 0.4018(2) 0.0547(8) Uani 1 1 d . . .
H12 H 0.4732 0.3748 0.3570 0.066 Uiso 1 1 calc R . .
C13 C 0.5083(4) 0.3372(2) 0.5076(2) 0.0532(7) Uani 1 1 d . . .
C14 C 0.6185(4) 0.3217(3) 0.5879(2) 0.0587(8) Uani 1 1 d . . .
H14 H 0.7256 0.3433 0.5736 0.070 Uiso 1 1 calc R . .
C15 C 0.3474(4) 0.3059(3) 0.5345(2) 0.0659(9) Uani 1 1 d . . .
H15 H 0.2709 0.3157 0.4830 0.079 Uiso 1 1 calc R . .
C16 C 0.5692(4) 0.2744(3) 0.6886(2) 0.0642(9) Uani 1 1 d . . .
H16 H 0.6445 0.2639 0.7409 0.077 Uiso 1 1 calc R . .
C17 C 0.2993(4) 0.2614(3) 0.6335(2) 0.0671(9) Uani 1 1 d . . .
H17 H 0.1904 0.2437 0.6478 0.081 Uiso 1 1 calc R . .
C18 C 0.4085(4) 0.2421(3) 0.7131(2) 0.0590(8) Uani 1 1 d . . .
C19 C 0.3486(5) 0.1915(3) 0.8180(3) 0.0715(9) Uani 1 1 d . . .
H19 H 0.2382 0.1757 0.8249 0.086 Uiso 1 1 calc R . .
C20 C 0.4330(4) 0.1665(3) 0.9020(3) 0.0642(9) Uani 1 1 d . . .
H20 H 0.5434 0.1823 0.8953 0.077 Uiso 1 1 calc R . .
C21 C 0.3720(4) 0.1156(2) 1.0069(2) 0.0546(8) Uani 1 1 d . . .
C22 C 0.4635(4) 0.1180(3) 1.0865(2) 0.0562(8) Uani 1 1 d . . .
H22 H 0.5657 0.1478 1.0732 0.067 Uiso 1 1 calc R . .
C23 C 0.2249(4) 0.0637(3) 1.0319(2) 0.0622(8) Uani 1 1 d . . .
H23 H 0.1626 0.0568 0.9805 0.075 Uiso 1 1 calc R . .
C24 C 0.4095(4) 0.0783(3) 1.1834(2) 0.0557(8) Uani 1 1 d . . .
H24 H 0.4749 0.0836 1.2344 0.067 Uiso 1 1 calc R . .
C25 C 0.1684(4) 0.0218(3) 1.1316(2) 0.0574(8) Uani 1 1 d . . .
H25 H 0.0689 -0.0116 1.1455 0.069 Uiso 1 1 calc R . .
C26 C 0.2590(3) 0.0294(2) 1.2104(2) 0.0460(7) Uani 1 1 d . A .
C27 C 0.0452(4) -0.0569(3) 1.3337(3) 0.0695(9) Uani 1 1 d . A .
H27A H 0.0438 -0.1029 1.4063 0.083 Uiso 1 1 calc R . .
H27B H 0.0382 -0.1097 1.2980 0.083 Uiso 1 1 calc R . .
C28 C -0.1070(4) 0.0344(4) 1.3050(3) 0.1003(13) Uani 1 1 d . . .
H28A H -0.1009 0.0874 1.3396 0.151 Uiso 1 1 calc R . .
H28B H -0.2061 -0.0038 1.3247 0.151 Uiso 1 1 calc R . .
H28C H -0.1101 0.0775 1.2326 0.151 Uiso 1 1 calc R . .
C29 C 0.3043(4) -0.0103(3) 1.3934(2) 0.0704(9) Uani 1 1 d . A .
H29A H 0.4206 -0.0242 1.3775 0.084 Uiso 1 1 calc R . .
H29B H 0.2805 -0.0762 1.4540 0.084 Uiso 1 1 calc R . .
C30 C 0.2808(7) 0.0967(4) 1.4171(4) 0.1006(13) Uani 1 1 d D . .
H30A H 0.1652 0.1067 1.4359 0.121 Uiso 0.619(8) 1 calc PR A 1
H30B H 0.3481 0.0810 1.4777 0.121 Uiso 0.619(8) 1 calc PR A 1
H30C H 0.3027 0.0711 1.4900 0.121 Uiso 0.381(8) 1 d PR A 2
H30D H 0.3662 0.1437 1.3828 0.121 Uiso 0.381(8) 1 d PR A 2
N1 N 1.1608(4) 0.7503(3) 0.0569(3) 0.0925(10) Uani 1 1 d . . .
N2 N 0.8803(3) 0.6740(2) -0.1639(2) 0.0753(8) Uani 1 1 d . . .
N3 N 1.0713(4) 0.5811(4) 0.3119(3) 0.1143(13) Uani 1 1 d . . .
N4 N 0.2023(3) -0.0072(2) 1.30970(17) 0.0555(6) Uani 1 1 d . . .
O1 O 0.7150(2) 0.52471(16) 0.07677(13) 0.0509(5) Uani 1 1 d . . .
O2 O 0.3140(5) 0.1993(4) 1.3494(3) 0.087(2) Uani 0.619(8) 1 d PD A 1
H2 H 0.3045 0.1998 1.2916 0.130 Uiso 0.619(8) 1 calc PR A 1
O2' O 0.1332(10) 0.1746(8) 1.3976(6) 0.119(4) Uani 0.381(8) 1 d PD A 2
H2' H 0.1112 0.2014 1.3362 0.179 Uiso 0.381(8) 1 calc PR A 2

loop_
_atom_site_aniso_label
_atom_site_aniso_U_11
_atom_site_aniso_U_22
_atom_site_aniso_U_33
_atom_site_aniso_U_23
_atom_site_aniso_U_13
_atom_site_aniso_U_12
C1 0.0448(17) 0.053(2) 0.072(2) -0.0088(16) 0.0038(15) -0.0082(15)
C2 0.0408(15) 0.0459(17) 0.0523(17) -0.0107(13) 0.0074(13) -0.0028(13)
C3 0.0545(18) 0.0410(18) 0.056(2) -0.0077(15) 0.0108(15) -0.0035(13)
C4 0.0402(14) 0.0387(16) 0.0486(16) -0.0149(13) 0.0045(12) -0.0046(12)
C5 0.0543(19) 0.091(3) 0.062(2) -0.0290(18) 0.0058(16) -0.0221(18)
C6 0.0443(15) 0.0496(18) 0.0486(17) -0.0174(13) 0.0011(12) -0.0063(13)
C7 0.0434(15) 0.0453(16) 0.0453(16) -0.0174(13) 0.0031(12) -0.0019(13)
C8 0.0492(16) 0.0467(17) 0.0402(15) -0.0149(12) 0.0089(12) -0.0140(13)
C9 0.0538(18) 0.073(2) 0.0570(19) -0.0227(16) -0.0031(14) -0.0136(16)
C10 0.086(2) 0.056(2) 0.063(2) -0.0264(16) 0.0198(16) -0.0245(17)
C11 0.0558(18) 0.0587(19) 0.0445(17) -0.0175(14) -0.0019(13) -0.0089(15)
C12 0.0640(19) 0.059(2) 0.0430(16) -0.0191(14) 0.0037(14) -0.0170(15)
C13 0.070(2) 0.0480(18) 0.0438(17) -0.0180(13) 0.0053(14) -0.0145(15)
C14 0.0670(19) 0.060(2) 0.0491(18) -0.0200(15) 0.0052(15) -0.0090(16)
C15 0.075(2) 0.078(2) 0.0537(19) -0.0285(17) 0.0141(16) -0.0315(18)
C16 0.087(2) 0.056(2) 0.0475(18) -0.0193(15) -0.0088(16) 0.0007(17)
C17 0.079(2) 0.075(2) 0.054(2) -0.0255(17) 0.0177(17) -0.0324(18)
C18 0.082(2) 0.0438(18) 0.0508(19) -0.0163(14) 0.0223(16) -0.0172(16)
C19 0.083(2) 0.063(2) 0.073(2) -0.0307(18) 0.0068(19) -0.0084(18)
C20 0.073(2) 0.0473(19) 0.073(2) -0.0253(16) 0.0017(17) 0.0016(16)
C21 0.068(2) 0.0387(17) 0.0512(18) -0.0112(13) 0.0186(15) -0.0064(14)
C22 0.0613(19) 0.057(2) 0.0551(19) -0.0256(15) 0.0158(15) -0.0115(15)
C23 0.085(2) 0.058(2) 0.0452(18) -0.0236(15) -0.0119(16) 0.0034(17)
C24 0.0596(18) 0.059(2) 0.0547(19) -0.0277(15) 0.0029(14) -0.0105(15)
C25 0.0615(18) 0.059(2) 0.0539(19) -0.0223(15) 0.0006(15) -0.0129(15)
C26 0.0534(17) 0.0405(16) 0.0442(16) -0.0164(13) 0.0053(13) -0.0047(13)
C27 0.072(2) 0.068(2) 0.060(2) -0.0127(16) 0.0189(16) -0.0170(18)
C28 0.064(2) 0.110(3) 0.112(3) -0.027(3) 0.011(2) -0.002(2)
C29 0.090(2) 0.076(3) 0.0416(17) -0.0163(16) -0.0008(16) -0.0140(19)
C30 0.118(4) 0.111(4) 0.089(3) -0.056(3) -0.015(3) -0.007(3)
N1 0.0566(17) 0.081(2) 0.127(3) -0.0193(19) -0.0103(17) -0.0227(16)
N2 0.083(2) 0.072(2) 0.0565(19) -0.0098(15) 0.0099(15) -0.0027(15)
N3 0.083(2) 0.190(4) 0.090(2) -0.063(2) -0.0041(18) -0.055(2)
N4 0.0633(15) 0.0606(16) 0.0412(14) -0.0159(11) 0.0093(11) -0.0145(12)
O1 0.0578(12) 0.0543(12) 0.0421(11) -0.0156(9) 0.0072(9) -0.0216(10)
O2 0.111(4) 0.097(4) 0.061(3) -0.034(3) -0.003(2) -0.033(3)
O2' 0.146(9) 0.131(8) 0.101(6) -0.072(5) 0.003(5) 0.003(6)

loop_
_atom_type_symbol
_atom_type_description
_atom_type_scat_dispersion_real
_atom_type_scat_dispersion_imag
_atom_type_scat_source
C C 0.0033 0.0016 'International Tables Vol C Tables 4.2.6.8 and 6.1.1.4'
H H 0.0000 0.0000 'International Tables Vol C Tables 4.2.6.8 and 6.1.1.4'
N N 0.0061 0.0033 'International Tables Vol C Tables 4.2.6.8 and 6.1.1.4'
O O 0.0106 0.0060 'International Tables Vol C Tables 4.2.6.8 and 6.1.1.4'

loop_
_geom_angle_atom_site_label_1
_geom_angle_atom_site_label_2
_geom_angle_atom_site_label_3
_geom_angle
_geom_angle_site_symmetry_1
_geom_angle_site_symmetry_3
_geom_angle_publ_flag
N1 C1 C2 177.7(3) . . ?
C4 C2 C3 121.7(3) . . ?
C4 C2 C1 121.9(3) . . ?
C3 C2 C1 116.4(2) . . ?
N2 C3 C2 177.9(3) . . ?
O1 C4 C2 118.9(2) . . ?
O1 C4 C6 109.7(2) . . ?
C2 C4 C6 131.4(2) . . ?
N3 C5 C6 177.0(4) . . ?
C7 C6 C5 123.9(3) . . ?
C7 C6 C4 109.8(2) . . ?
C5 C6 C4 126.3(2) . . ?
C6 C7 C11 125.7(3) . . ?
C6 C7 C8 107.2(2) . . ?
C11 C7 C8 127.1(2) . . ?
O1 C8 C10 106.5(2) . . ?
O1 C8 C9 105.6(2) . . ?
C10 C8 C9 113.3(2) . . ?
O1 C8 C7 102.77(19) . . ?
C10 C8 C7 112.8(2) . . ?
C9 C8 C7 114.5(2) . . ?
C8 C9 H9A 109.5 . . ?
C8 C9 H9B 109.5 . . ?
H9A C9 H9B 109.5 . . ?
C8 C9 H9C 109.5 . . ?
H9A C9 H9C 109.5 . . ?
H9B C9 H9C 109.5 . . ?
C8 C10 H10A 109.5 . . ?
C8 C10 H10B 109.5 . . ?
H10A C10 H10B 109.5 . . ?
C8 C10 H10C 109.5 . . ?
H10A C10 H10C 109.5 . . ?
H10B C10 H10C 109.5 . . ?
C12 C11 C7 125.6(3) . . ?
C12 C11 H11 117.2 . . ?
C7 C11 H11 117.2 . . ?
C11 C12 C13 128.0(3) . . ?
C11 C12 H12 116.0 . . ?
C13 C12 H12 116.0 . . ?
C15 C13 C14 116.7(3) . . ?
C15 C13 C12 118.8(3) . . ?
C14 C13 C12 124.5(3) . . ?
C16 C14 C13 120.6(3) . . ?
C16 C14 H14 119.7 . . ?
C13 C14 H14 119.7 . . ?
C17 C15 C13 122.2(3) . . ?
C17 C15 H15 118.9 . . ?
C13 C15 H15 118.9 . . ?
C14 C16 C18 121.4(3) . . ?
C14 C16 H16 119.3 . . ?
C18 C16 H16 119.3 . . ?
C15 C17 C18 121.5(3) . . ?
C15 C17 H17 119.3 . . ?
C18 C17 H17 119.3 . . ?
C17 C18 C16 117.6(3) . . ?
C17 C18 C19 118.3(3) . . ?
C16 C18 C19 124.0(3) . . ?
C20 C19 C18 127.1(4) . . ?
C20 C19 H19 116.4 . . ?
C18 C19 H19 116.4 . . ?
C19 C20 C21 126.8(3) . . ?
C19 C20 H20 116.6 . . ?
C21 C20 H20 116.6 . . ?
C22 C21 C23 116.6(3) . . ?
C22 C21 C20 119.4(3) . . ?
C23 C21 C20 124.0(3) . . ?
C24 C22 C21 122.0(3) . . ?
C24 C22 H22 119.0 . . ?
C21 C22 H22 119.0 . . ?
C21 C23 C25 122.0(3) . . ?
C21 C23 H23 119.0 . . ?
C25 C23 H23 119.0 . . ?
C22 C24 C26 122.6(3) . . ?
C22 C24 H24 118.7 . . ?
C26 C24 H24 118.7 . . ?
C26 C25 C23 120.6(3) . . ?
C26 C25 H25 119.7 . . ?
C23 C25 H25 119.7 . . ?
C25 C26 N4 121.9(3) . . ?
C25 C26 C24 116.1(3) . . ?
N4 C26 C24 122.0(3) . . ?
N4 C27 C28 113.6(3) . . ?
N4 C27 H27A 108.8 . . ?
C28 C27 H27A 108.8 . . ?
N4 C27 H27B 108.8 . . ?
C28 C27 H27B 108.8 . . ?
H27A C27 H27B 107.7 . . ?
C27 C28 H28A 109.5 . . ?
C27 C28 H28B 109.5 . . ?
H28A C28 H28B 109.5 . . ?
C27 C28 H28C 109.5 . . ?
H28A C28 H28C 109.5 . . ?
H28B C28 H28C 109.5 . . ?
N4 C29 C30 115.1(3) . . ?
N4 C29 H29A 108.5 . . ?
C30 C29 H29A 108.5 . . ?
N4 C29 H29B 108.5 . . ?
C30 C29 H29B 108.5 . . ?
H29A C29 H29B 107.5 . . ?
O2 C30 O2' 72.1(5) . . ?
O2 C30 C29 121.4(4) . . ?
O2' C30 C29 124.7(5) . . ?
O2 C30 H30A 107.0 . . ?
O2' C30 H30A 35.0 . . ?
C29 C30 H30A 107.0 . . ?
O2 C30 H30B 107.0 . . ?
O2' C30 H30B 120.0 . . ?
C29 C30 H30B 107.0 . . ?
H30A C30 H30B 106.7 . . ?
O2 C30 H30C 123.8 . . ?
O2' C30 H30C 105.4 . . ?
C29 C30 H30C 106.1 . . ?
H30A C30 H30C 84.0 . . ?
H30B C30 H30C 24.5 . . ?
O2 C30 H30D 34.1 . . ?
O2' C30 H30D 105.4 . . ?
C29 C30 H30D 107.0 . . ?
H30A C30 H30D 139.2 . . ?
H30B C30 H30D 84.0 . . ?
H30C C30 H30D 107.3 . . ?
C26 N4 C29 121.7(2) . . ?
C26 N4 C27 119.9(2) . . ?
C29 N4 C27 118.0(2) . . ?
C4 O1 C8 110.44(19) . . ?
C30 O2 H30D 45.2 . . ?
C30 O2 H2 109.5 . . ?
H30D O2 H2 110.1 . . ?
C30 O2' H2' 109.5 . . ?

loop_
_geom_bond_atom_site_label_1
_geom_bond_atom_site_label_2
_geom_bond_distance
_geom_bond_site_symmetry_2
_geom_bond_publ_flag
C1 N1 1.136(4) . ?
C1 C2 1.434(4) . ?
C2 C4 1.364(4) . ?
C2 C3 1.414(4) . ?
C3 N2 1.157(4) . ?
C4 O1 1.331(3) . ?
C4 C6 1.426(4) . ?
C5 N3 1.134(4) . ?
C5 C6 1.425(4) . ?
C6 C7 1.373(4) . ?
C7 C11 1.416(4) . ?
C7 C8 1.517(4) . ?
C8 O1 1.478(3) . ?
C8 C10 1.511(4) . ?
C8 C9 1.515(4) . ?
C9 H9A 0.9600 . ?
C9 H9B 0.9600 . ?
C9 H9C 0.9600 . ?
C10 H10A 0.9600 . ?
C10 H10B 0.9600 . ?
C10 H10C 0.9600 . ?
C11 C12 1.345(4) . ?
C11 H11 0.9300 . ?
C12 C13 1.433(4) . ?
C12 H12 0.9300 . ?
C13 C15 1.402(4) . ?
C13 C14 1.402(4) . ?
C14 C16 1.388(4) . ?
C14 H14 0.9300 . ?
C15 C17 1.363(4) . ?
C15 H15 0.9300 . ?
C16 C18 1.399(4) . ?
C16 H16 0.9300 . ?
C17 C18 1.378(4) . ?
C17 H17 0.9300 . ?
C18 C19 1.470(4) . ?
C19 C20 1.299(4) . ?
C19 H19 0.9300 . ?
C20 C21 1.474(4) . ?
C20 H20 0.9300 . ?
C21 C22 1.373(4) . ?
C21 C23 1.391(4) . ?
C22 C24 1.350(4) . ?
C22 H22 0.9300 . ?
C23 C25 1.392(4) . ?
C23 H23 0.9300 . ?
C24 C26 1.402(4) . ?
C24 H24 0.9300 . ?
C25 C26 1.386(4) . ?
C25 H25 0.9300 . ?
C26 N4 1.387(3) . ?
C27 N4 1.452(4) . ?
C27 C28 1.518(5) . ?
C27 H27A 0.9700 . ?
C27 H27B 0.9700 . ?
C28 H28A 0.9600 . ?
C28 H28B 0.9600 . ?
C28 H28C 0.9600 . ?
C29 N4 1.445(4) . ?
C29 C30 1.474(5) . ?
C29 H29A 0.9700 . ?
C29 H29B 0.9700 . ?
C30 O2 1.326(5) . ?
C30 O2' 1.404(7) . ?
C30 H30A 0.9700 . ?
C30 H30B 0.9700 . ?
C30 H30C 0.9720 . ?
C30 H30D 0.9566 . ?
O2 H30D 0.7571 . ?
O2 H2 0.8200 . ?
O2' H2' 0.8200 . ?

loop_
_geom_hbond_atom_site_label_D
_geom_hbond_atom_site_label_H
_geom_hbond_atom_site_label_A
_geom_hbond_distance_DH
_geom_hbond_distance_HA
_geom_hbond_distance_DA
_geom_hbond_angle_DHA
_geom_hbond_site_symmetry_A
O2 H2 N2 0.82 2.32 2.888(5) 126.6 2_666
O2' H2' N2 0.82 2.35 3.125(9) 158.2 2_666
C20 H20 N1 0.93 2.80 3.675(4) 157.3 2_766
C14 H14 N3 0.93 2.80 3.450(4) 128.2 2_766

loop_
_geom_torsion_atom_site_label_1
_geom_torsion_atom_site_label_2
_geom_torsion_atom_site_label_3
_geom_torsion_atom_site_label_4
_geom_torsion
_geom_torsion_site_symmetry_1
_geom_torsion_site_symmetry_2
_geom_torsion_site_symmetry_3
_geom_torsion_site_symmetry_4
_geom_torsion_publ_flag
N1 C1 C2 C4 -141(9) . . . . ?
N1 C1 C2 C3 36(9) . . . . ?
C4 C2 C3 N2 -111(9) . . . . ?
C1 C2 C3 N2 72(9) . . . . ?
C3 C2 C4 O1 -1.7(4) . . . . ?
C1 C2 C4 O1 175.3(2) . . . . ?
C3 C2 C4 C6 179.5(3) . . . . ?
C1 C2 C4 C6 -3.6(5) . . . . ?
N3 C5 C6 C7 29(8) . . . . ?
N3 C5 C6 C4 -150(7) . . . . ?
O1 C4 C6 C7 -3.5(3) . . . . ?
C2 C4 C6 C7 175.4(3) . . . . ?
O1 C4 C6 C5 175.5(3) . . . . ?
C2 C4 C6 C5 -5.6(5) . . . . ?
C5 C6 C7 C11 2.8(5) . . . . ?
C4 C6 C7 C11 -178.2(2) . . . . ?
C5 C6 C7 C8 -176.9(3) . . . . ?
C4 C6 C7 C8 2.1(3) . . . . ?
C6 C7 C8 O1 -0.2(3) . . . . ?
C11 C7 C8 O1 -179.8(2) . . . . ?
C6 C7 C8 C10 114.2(3) . . . . ?
C11 C7 C8 C10 -65.5(3) . . . . ?
C6 C7 C8 C9 -114.1(3) . . . . ?
C11 C7 C8 C9 66.2(4) . . . . ?
C6 C7 C11 C12 171.4(3) . . . . ?
C8 C7 C11 C12 -9.0(5) . . . . ?
C7 C11 C12 C13 -178.6(3) . . . . ?
C11 C12 C13 C15 170.0(3) . . . . ?
C11 C12 C13 C14 -10.7(5) . . . . ?
C15 C13 C14 C16 1.7(4) . . . . ?
C12 C13 C14 C16 -177.6(3) . . . . ?
C14 C13 C15 C17 -0.6(5) . . . . ?
C12 C13 C15 C17 178.8(3) . . . . ?
C13 C14 C16 C18 -0.8(5) . . . . ?
C13 C15 C17 C18 -1.7(5) . . . . ?
C15 C17 C18 C16 2.6(5) . . . . ?
C15 C17 C18 C19 -178.6(3) . . . . ?
C14 C16 C18 C17 -1.4(5) . . . . ?
C14 C16 C18 C19 179.9(3) . . . . ?
C17 C18 C19 C20 179.5(3) . . . . ?
C16 C18 C19 C20 -1.9(5) . . . . ?
C18 C19 C20 C21 -179.9(3) . . . . ?
C19 C20 C21 C22 -165.8(3) . . . . ?
C19 C20 C21 C23 14.3(5) . . . . ?
C23 C21 C22 C24 -3.7(4) . . . . ?
C20 C21 C22 C24 176.5(3) . . . . ?
C22 C21 C23 C25 3.3(4) . . . . ?
C20 C21 C23 C25 -176.9(3) . . . . ?
C21 C22 C24 C26 1.6(5) . . . . ?
C21 C23 C25 C26 -0.7(5) . . . . ?
C23 C25 C26 N4 177.3(3) . . . . ?
C23 C25 C26 C24 -1.5(4) . . . . ?
C22 C24 C26 C25 1.1(4) . . . . ?
C22 C24 C26 N4 -177.7(3) . . . . ?
N4 C29 C30 O2 -62.0(6) . . . . ?
N4 C29 C30 O2' 27.1(7) . . . . ?
C25 C26 N4 C29 173.7(3) . . . . ?
C24 C26 N4 C29 -7.6(4) . . . . ?
C25 C26 N4 C27 1.0(4) . . . . ?
C24 C26 N4 C27 179.8(3) . . . . ?
C30 C29 N4 C26 92.5(4) . . . . ?
C30 C29 N4 C27 -94.7(4) . . . . ?
C28 C27 N4 C26 -79.3(4) . . . . ?
C28 C27 N4 C29 107.8(3) . . . . ?
C2 C4 O1 C8 -175.7(2) . . . . ?
C6 C4 O1 C8 3.4(3) . . . . ?
C10 C8 O1 C4 -120.9(2) . . . . ?
C9 C8 O1 C4 118.3(2) . . . . ?
C7 C8 O1 C4 -2.0(3) . . . . ?
